data_2224053
loop_
_publ_author_name
'Gagor, Anna'

_publ_section_title
;
 Pentapotassium praseodymium(III) dilithium decafluoride,
 K~5~PrLi~2~F~10~
;
_journal_coeditor_code WM2268
_journal_issue 11
_journal_name_full 'Acta Crystallographica Section E'
_journal_page_first i81
_journal_paper_doi 10.1107/S1600536809044043
_journal_volume 65
_journal_year 2009
_chemical_formula_iupac 'K5 Pr Li2 F10'
_chemical_formula_structural 'K5 Pr Li2 F10'
_chemical_formula_sum 'F10 K5 Li2 Pr'
_chemical_formula_weight 540.29
_chemical_name_systematic
;
Pentapotassium praseodymium(III) dilithium decafluoride
;
_space_group_IT_number 62
_symmetry_cell_setting orthorhombic
_symmetry_space_group_name_Hall '-P 2ac 2n'
_symmetry_space_group_name_H-M 'P n m a'
_atom_sites_solution_primary direct
_atom_sites_solution_secondary difmap
_audit_creation_method SHELXL-97
_cell_angle_alpha 90.00
_cell_angle_beta 90.00
_cell_angle_gamma 90.00
_cell_formula_units_Z 4
_cell_length_a 20.6492(6)
_cell_length_b 7.7903(3)
_cell_length_c 6.9255(2)
_cell_measurement_reflns_used 11195
_cell_measurement_temperature 295(2)
_cell_measurement_theta_max 47.0197
_cell_measurement_theta_min 2.6088
_cell_volume 1114.06(6)
_computing_cell_refinement 'CrysAlis RED (Oxford Diffraction, 2007)'
_computing_data_collection 'CrysAlis CCD (Oxford Diffraction, 2007)'
_computing_data_reduction 'CrysAlis RED (Oxford Diffraction, 2007)'
_computing_molecular_graphics 'DIAMOND (Brandenburg & Putz, 2006)'
_computing_publication_material 'SHELXL97 (Sheldrick, 2008)'
_computing_structure_refinement 'SHELXL97 (Sheldrick, 2008)'
_computing_structure_solution 'SHELXS97 (Sheldrick, 2008)'
_diffrn_ambient_temperature 295(2)
_diffrn_detector_area_resol_mean '1024x1024 with blocks 2x2, 33.133pixel/mm'
_diffrn_measured_fraction_theta_full 0.997
_diffrn_measured_fraction_theta_max 0.917
_diffrn_measurement_device_type 'Kuma KM-4 with CCD area-detector'
_diffrn_measurement_method \w
_diffrn_radiation_monochromator graphite
_diffrn_radiation_source 'fine-focus sealed tube'
_diffrn_radiation_type MoK\a
_diffrn_radiation_wavelength 0.71073
_diffrn_reflns_av_R_equivalents 0.0451
_diffrn_reflns_av_sigmaI/netI 0.0455
_diffrn_reflns_limit_h_max 42
_diffrn_reflns_limit_h_min -19
_diffrn_reflns_limit_k_max 13
_diffrn_reflns_limit_k_min -16
_diffrn_reflns_limit_l_max 11
_diffrn_reflns_limit_l_min -13
_diffrn_reflns_number 24749
_diffrn_reflns_theta_full 28.00
_diffrn_reflns_theta_max 47.13
_diffrn_reflns_theta_min 3.10
_diffrn_standards_number 0
_exptl_absorpt_coefficient_mu 6.344
_exptl_absorpt_correction_T_max 0.73
_exptl_absorpt_correction_T_min 0.40
_exptl_absorpt_correction_type multi-scan
_exptl_absorpt_process_details '(CrysAlis RED; Oxford Diffraction, 2007)'
_exptl_crystal_colour colourless
_exptl_crystal_density_diffrn 3.221
_exptl_crystal_density_method 'not measured'
_exptl_crystal_description 'rectangular prism'
_exptl_crystal_F_000 1000
_exptl_crystal_size_max 0.350
_exptl_crystal_size_mid 0.125
_exptl_crystal_size_min 0.050
_refine_diff_density_max 1.170
_refine_diff_density_min -2.041
_refine_ls_extinction_coef 0.0319(3)
_refine_ls_extinction_expression Fc^*^=kFc[1+0.001xFc^2^\l^3^/sin(2\q)]^-1/4^
_refine_ls_extinction_method 'SHELXL97 (Sheldrick, 2008)'
_refine_ls_goodness_of_fit_ref 1.022
_refine_ls_matrix_type full
_refine_ls_number_parameters 98
_refine_ls_number_reflns 4910
_refine_ls_number_restraints 0
_refine_ls_restrained_S_all 1.022
_refine_ls_R_factor_all 0.0527
_refine_ls_R_factor_gt 0.0293
_refine_ls_shift/su_max 0.001
_refine_ls_shift/su_mean 0.000
_refine_ls_structure_factor_coef Fsqd
_refine_ls_weighting_details 'calc w=1/[\s^2^(Fo^2^)+(0.0151P)^2^] where P=(Fo^2^+2Fc^2^)/3'
_refine_ls_weighting_scheme calc
_refine_ls_wR_factor_gt 0.0417
_refine_ls_wR_factor_ref 0.0454
_reflns_number_gt 3709
_reflns_number_total 4910
_reflns_threshold_expression I>2\s(I)
_cod_data_source_file wm2268.cif
_cod_data_source_block I
_cod_database_code 2224053
_cod_database_fobs_code 2224053

loop_
_symmetry_equiv_pos_as_xyz
'x, y, z'
'-x+1/2, -y, z+1/2'
'-x, y+1/2, -z'
'x+1/2, -y+1/2, -z+1/2'
'-x, -y, -z'
'x-1/2, y, -z-1/2'
'x, -y-1/2, z'
'-x-1/2, y-1/2, z-1/2'

loop_
_atom_site_type_symbol
_atom_site_label
_atom_site_fract_x
_atom_site_fract_y
_atom_site_fract_z
_atom_site_U_iso_or_equiv
_atom_site_adp_type
_atom_site_calc_flag
_atom_site_refinement_flags
_atom_site_occupancy
_atom_site_disorder_assembly
_atom_site_disorder_group
K K1 0.456661(15) 0.97842(4) 0.25210(4) 0.01639(5) Uani d . 1 . .
K K2 0.283103(15) 0.02682(4) 0.42595(5) 0.01786(6) Uani d . 1 . .
K K3 0.35981(2) 0.2500 0.94040(6) 0.01865(8) Uani d S 1 . .
Pr Pr1 0.107262(4) 0.2500 0.239205(12) 0.00794(2) Uani d S 1 . .
Li Li1 0.92241(16) 0.2500 0.9697(5) 0.0140(6) Uani d S 1 . .
Li Li2 0.67429(16) 0.2500 0.8399(5) 0.0138(6) Uani d S 1 . .
F F1 0.00854(5) 0.2500 0.04643(17) 0.0152(2) Uani d S 1 . .
F F2 0.01862(6) 0.2500 0.45774(17) 0.0189(2) Uani d S 1 . .
F F3 0.09014(4) 0.95753(10) 0.15779(13) 0.01896(17) Uani d . 1 . .
F F4 0.14806(4) 0.07426(10) 0.50594(12) 0.01643(16) Uani d . 1 . .
F F5 0.21956(6) 0.2500 0.19130(18) 0.0182(2) Uani d S 1 . .
F F6 0.37398(6) 0.2500 0.31393(18) 0.0170(2) Uani d S 1 . .
F F7 0.75970(6) 0.2500 0.79114(17) 0.0171(2) Uani d S 1 . .
F F8 0.63138(6) 0.2500 0.60663(16) 0.0160(2) Uani d S 1 . .

loop_
_atom_site_aniso_label
_atom_site_aniso_U_11
_atom_site_aniso_U_22
_atom_site_aniso_U_33
_atom_site_aniso_U_12
_atom_site_aniso_U_13
_atom_site_aniso_U_23
K1 0.01604(12) 0.01537(12) 0.01777(13) -0.00135(9) -0.00063(10) -0.00158(10)
K2 0.01912(13) 0.01524(13) 0.01921(14) 0.00175(10) -0.00062(11) -0.00098(10)
K3 0.0311(2) 0.01106(17) 0.01382(18) 0.000 -0.00294(15) 0.000
Pr1 0.00890(4) 0.00760(4) 0.00733(4) 0.000 -0.00056(3) 0.000
Li1 0.0140(15) 0.0148(16) 0.0131(15) 0.000 -0.0021(12) 0.000
Li2 0.0128(16) 0.0152(16) 0.0132(15) 0.000 0.0005(12) 0.000
F1 0.0111(5) 0.0188(6) 0.0156(5) 0.000 -0.0023(4) 0.000
F2 0.0180(6) 0.0243(6) 0.0144(5) 0.000 0.0026(4) 0.000
F3 0.0249(4) 0.0109(4) 0.0211(4) 0.0000(3) -0.0063(3) -0.0032(3)
F4 0.0240(4) 0.0101(3) 0.0153(4) -0.0001(3) -0.0031(3) -0.0007(3)
F5 0.0129(5) 0.0237(6) 0.0182(5) 0.000 -0.0015(4) 0.000
F6 0.0170(5) 0.0210(6) 0.0132(5) 0.000 -0.0024(4) 0.000
F7 0.0144(5) 0.0210(6) 0.0160(5) 0.000 0.0017(4) 0.000
F8 0.0155(5) 0.0212(6) 0.0112(5) 0.000 -0.0015(4) 0.000

loop_
_atom_type_symbol
_atom_type_description
_atom_type_scat_dispersion_real
_atom_type_scat_dispersion_imag
_atom_type_scat_source
Li Li -0.0003 0.0001 'International Tables Vol C Tables 4.2.6.8 and 6.1.1.4'
F F 0.0171 0.0103 'International Tables Vol C Tables 4.2.6.8 and 6.1.1.4'
K K 0.2009 0.2494 'International Tables Vol C Tables 4.2.6.8 and 6.1.1.4'
Pr Pr -0.2180 2.8214 'International Tables Vol C Tables 4.2.6.8 and 6.1.1.4'

loop_
_geom_angle_atom_site_label_1
_geom_angle_atom_site_label_2
_geom_angle_atom_site_label_3
_geom_angle_site_symmetry_1
_geom_angle_site_symmetry_3
_geom_angle
_geom_angle_publ_flag
F8 K1 F1 5_666 6_666 125.43(3) ?
F8 K1 F2 5_666 2_564 88.14(3) ?
F1 K1 F2 6_666 2_564 143.14(3) ?
F8 K1 F6 5_666 1_565 91.85(3) ?
F1 K1 F6 6_666 1_565 64.63(3) ?
F2 K1 F6 2_564 1_565 136.63(3) ?
F8 K1 F4 5_666 2_564 66.76(3) ?
F1 K1 F4 6_666 2_564 136.58(3) ?
F2 K1 F4 2_564 2_564 66.13(3) ?
F6 K1 F4 1_565 2_564 74.14(3) ?
F8 K1 F1 5_666 2_565 59.66(3) ?
F1 K1 F1 6_666 2_565 91.123(11) ?
F2 K1 F1 2_564 2_565 94.63(3) ?
F6 K1 F1 1_565 2_565 122.31(3) ?
F4 K1 F1 2_564 2_565 123.47(3) ?
F8 K1 F3 5_666 6_656 122.20(3) ?
F1 K1 F3 6_666 6_656 63.47(3) ?
F2 K1 F3 2_564 6_656 86.88(3) ?
F6 K1 F3 1_565 6_656 127.87(3) ?
F4 K1 F3 2_564 6_656 151.98(3) ?
F1 K1 F3 2_565 6_656 63.45(3) ?
F8 K1 F2 5_666 6_666 163.96(3) ?
F1 K1 F2 6_666 6_666 61.06(3) ?
F2 K1 F2 2_564 6_666 91.081(12) ?
F6 K1 F2 1_565 6_666 77.79(3) ?
F4 K1 F2 2_564 6_666 98.33(3) ?
F1 K1 F2 2_565 6_666 136.33(3) ?
F3 K1 F2 6_656 6_666 73.73(3) ?
F8 K1 F3 5_666 2_575 63.86(3) ?
F1 K1 F3 6_666 2_575 61.62(3) ?
F2 K1 F3 2_564 2_575 148.97(3) ?
F6 K1 F3 1_565 2_575 61.87(3) ?
F4 K1 F3 2_564 2_575 110.26(3) ?
F1 K1 F3 2_565 2_575 60.57(3) ?
F3 K1 F3 6_656 2_575 96.68(2) ?
F2 K1 F3 6_666 2_575 119.57(3) ?
Li1 K1 F3 6_567 2_575 36.35(5) ?
F7 K2 F6 6_557 . 85.20(3) ?
F7 K2 F5 6_557 . 86.26(3) ?
F6 K2 F5 . . 75.48(3) ?
F7 K2 F7 6_557 5_656 148.04(2) ?
F6 K2 F7 . 5_656 124.90(3) ?
F5 K2 F7 . 5_656 91.11(3) ?
F7 K2 F8 6_557 5_656 132.63(3) ?
F6 K2 F8 . 5_656 92.00(3) ?
F5 K2 F8 . 5_656 138.59(3) ?
F7 K2 F8 5_656 5_656 63.76(3) ?
F7 K2 F5 6_557 2 90.93(3) ?
F6 K2 F5 . 2 134.17(3) ?
F5 K2 F5 . 2 149.912(14) ?
F7 K2 F5 5_656 2 75.74(3) ?
F8 K2 F5 5_656 2 58.52(3) ?
F7 K2 F4 6_557 . 66.25(3) ?
F6 K2 F4 . . 130.92(3) ?
F5 K2 F4 . . 64.12(3) ?
F7 K2 F4 5_656 . 83.97(3) ?
F8 K2 F4 5_656 . 136.82(3) ?
F5 K2 F4 2 . 87.36(3) ?
F7 K2 F3 6_557 2_565 75.18(3) ?
F6 K2 F3 . 2_565 61.83(3) ?
F5 K2 F3 . 2_565 134.29(3) ?
F7 K2 F3 5_656 2_565 125.84(3) ?
F8 K2 F3 5_656 2_565 62.28(3) ?
F5 K2 F3 2 2_565 73.02(3) ?
F4 K2 F3 . 2_565 136.25(3) ?
Li2 K2 F3 5_656 2_565 95.76(7) ?
F7 K2 F4 6_557 2_554 150.90(3) ?
F6 K2 F4 . 2_554 66.48(3) ?
F5 K2 F4 . 2_554 80.51(3) ?
F7 K2 F4 5_656 2_554 58.60(3) ?
F8 K2 F4 5_656 2_554 58.53(3) ?
F5 K2 F4 2 2_554 113.24(3) ?
F4 K2 F4 . 2_554 127.88(3) ?
Li2 K2 F4 5_656 2_554 32.91(5) ?
F3 K2 F4 2_565 2_554 95.86(2) ?
Li2 K2 F4 6_557 2_554 148.36(6) ?
F4 K3 F4 8_666 2 158.39(4) ?
F4 K3 F6 8_666 1_556 80.31(2) ?
F4 K3 F6 2 1_556 80.31(2) ?
F4 K3 F7 8_666 6_557 93.34(2) ?
F4 K3 F7 2 6_557 93.34(2) ?
F6 K3 F7 1_556 6_557 134.26(4) ?
F4 K3 F3 8_666 2_565 136.82(3) ?
F4 K3 F3 2 2_565 64.56(3) ?
F6 K3 F3 1_556 2_565 131.85(3) ?
F7 K3 F3 6_557 2_565 81.97(3) ?
F4 K3 F3 8_666 8_656 64.56(3) ?
F4 K3 F3 2 8_656 136.82(3) ?
F6 K3 F3 1_556 8_656 131.85(3) ?
F7 K3 F3 6_557 8_656 81.97(3) ?
F3 K3 F3 2_565 8_656 72.29(4) ?
F4 K3 F2 8_666 6_657 91.41(2) ?
F4 K3 F2 2 6_657 91.41(2) ?
F6 K3 F2 1_556 6_657 71.40(4) ?
F7 K3 F2 6_557 6_657 154.34(4) ?
F3 K3 F2 2_565 6_657 77.38(3) ?
F3 K3 F2 8_656 6_657 77.38(3) ?
Li1 K3 F2 6_557 6_657 77.66(7) ?
F4 K3 F5 8_666 1_556 81.66(2) ?
F4 K3 F5 2 1_556 81.66(2) ?
F6 K3 F5 1_556 1_556 65.49(4) ?
F7 K3 F5 6_557 1_556 68.77(3) ?
F3 K3 F5 2_565 1_556 133.69(2) ?
F3 K3 F5 8_656 1_556 133.69(2) ?
Li1 K3 F5 6_557 1_556 145.44(7) ?
F2 K3 F5 6_657 1_556 136.89(3) ?
F5 Pr1 F3 . 1_545 96.53(2) ?
F5 Pr1 F3 . 7_575 96.53(2) ?
F3 Pr1 F3 1_545 7_575 147.44(4) ?
F5 Pr1 F2 . . 148.56(4) ?
F3 Pr1 F2 1_545 . 92.10(2) ?
F3 Pr1 F2 7_575 . 92.10(2) ?
F5 Pr1 F1 . . 138.64(4) ?
F3 Pr1 F1 1_545 . 75.24(2) ?
F3 Pr1 F1 7_575 . 75.24(2) ?
F2 Pr1 F1 . . 72.81(4) ?
F5 Pr1 F8 . 6_556 70.11(4) ?
F3 Pr1 F8 1_545 6_556 78.33(2) ?
F3 Pr1 F8 7_575 6_556 78.33(2) ?
F2 Pr1 F8 . 6_556 141.33(4) ?
F1 Pr1 F8 . 6_556 68.53(4) ?
F5 Pr1 F4 . 7_565 76.48(3) ?
F3 Pr1 F4 1_545 7_565 140.09(3) ?
F3 Pr1 F4 7_575 7_565 72.17(3) ?
F2 Pr1 F4 . 7_565 77.55(3) ?
F1 Pr1 F4 . 7_565 134.52(3) ?
F8 Pr1 F4 6_556 7_565 131.95(3) ?
F5 Pr1 F4 . . 76.48(3) ?
F3 Pr1 F4 1_545 . 72.17(3) ?
F3 Pr1 F4 7_575 . 140.09(3) ?
F2 Pr1 F4 . . 77.55(3) ?
F1 Pr1 F4 . . 134.52(3) ?
F8 Pr1 F4 6_556 . 131.95(3) ?
F4 Pr1 F4 7_565 . 67.98(4) ?
F6 Li1 F1 6_657 1_656 107.07(18) ?
F6 Li1 F3 6_657 5_666 108.50(12) ?
F1 Li1 F3 1_656 5_666 105.63(12) ?
F6 Li1 F3 6_657 3_646 108.50(12) ?
F1 Li1 F3 1_656 3_646 105.63(12) ?
F3 Li1 F3 5_666 3_646 120.71(19) ?
F7 Li2 F4 . 6_657 113.76(13) ?
F7 Li2 F4 . 4_556 113.76(13) ?
F4 Li2 F4 6_657 4_556 97.67(17) ?
F7 Li2 F8 . . 107.90(19) ?
F4 Li2 F8 6_657 . 111.81(14) ?
F4 Li2 F8 4_556 . 111.81(14) ?
Li1 F1 Pr1 1_454 . 163.42(12) ?
Li1 F1 K1 1_454 6_546 76.83(7) ?
Pr1 F1 K1 . 6_546 92.75(3) ?
Li1 F1 K1 1_454 4_465 76.83(7) ?
Pr1 F1 K1 . 4_465 92.75(3) ?
K1 F1 K1 6_546 4_465 100.52(4) ?
Li1 F1 K1 1_454 2_564 92.14(9) ?
Pr1 F1 K1 . 2_564 100.61(3) ?
K1 F1 K1 6_546 2_564 88.877(11) ?
K1 F1 K1 4_465 2_564 163.31(4) ?
Li1 F1 K1 1_454 8_655 92.14(9) ?
Pr1 F1 K1 . 8_655 100.61(3) ?
K1 F1 K1 6_546 8_655 163.31(4) ?
K1 F1 K1 4_465 8_655 88.877(11) ?
K1 F1 K1 2_564 8_655 78.93(3) ?
Pr1 F2 K1 . 8_656 109.20(4) ?
Pr1 F2 K1 . 2_565 109.20(4) ?
K1 F2 K1 8_656 2_565 80.51(3) ?
Pr1 F2 K1 . 6_546 91.20(3) ?
K1 F2 K1 8_656 6_546 159.16(5) ?
K1 F2 K1 2_565 6_546 88.919(12) ?
Pr1 F2 K1 . 4_465 91.20(3) ?
K1 F2 K1 8_656 4_465 88.919(12) ?
K1 F2 K1 2_565 4_465 159.16(5) ?
K1 F2 K1 6_546 4_465 95.07(4) ?
Pr1 F2 K3 . 6_557 152.55(5) ?
K1 F2 K3 8_656 6_557 91.46(3) ?
K1 F2 K3 2_565 6_557 91.46(3) ?
K1 F2 K3 6_546 6_557 70.76(3) ?
K1 F2 K3 4_465 6_557 70.76(3) ?
Li1 F3 Pr1 5_666 1_565 165.41(10) ?
Li1 F3 K3 5_666 2_564 83.04(9) ?
Pr1 F3 K3 1_565 2_564 109.90(3) ?
Li1 F3 K1 5_666 6_556 91.08(11) ?
Pr1 F3 K1 1_565 6_556 92.15(3) ?
K3 F3 K1 2_564 6_556 104.10(3) ?
Li1 F3 K1 5_666 2_574 69.92(9) ?
Pr1 F3 K1 1_565 2_574 96.33(3) ?
K3 F3 K1 2_564 2_574 152.20(3) ?
K1 F3 K1 6_556 2_574 83.32(2) ?
Li1 F3 K2 5_666 2_564 84.56(11) ?
Pr1 F3 K2 1_565 2_564 87.66(3) ?
K3 F3 K2 2_564 2_564 94.32(3) ?
K1 F3 K2 6_556 2_564 160.43(4) ?
K1 F3 K2 2_574 2_564 77.26(2) ?
Li2 F4 Pr1 6_557 . 97.15(9) ?
Li2 F4 K3 6_557 2_554 149.53(9) ?
Pr1 F4 K3 . 2_554 113.22(3) ?
Li2 F4 K1 6_557 2_565 89.01(11) ?
Pr1 F4 K1 . 2_565 106.09(3) ?
K3 F4 K1 2_554 2_565 85.08(3) ?
Li2 F4 K2 6_557 . 85.46(11) ?
Pr1 F4 K2 . . 105.13(3) ?
K3 F4 K2 2_554 . 84.30(3) ?
K1 F4 K2 2_565 . 148.74(3) ?
Li2 F4 K2 6_557 2 62.51(9) ?
Pr1 F4 K2 . 2 159.63(3) ?
K3 F4 K2 2_554 2 87.07(3) ?
K1 F4 K2 2_565 2 76.23(2) ?
K2 F4 K2 . 2 73.936(19) ?
Pr1 F5 K2 . 7_565 113.16(4) ?
Pr1 F5 K2 . . 113.16(4) ?
K2 F5 K2 7_565 . 79.55(4) ?
Pr1 F5 K2 . 2_554 94.16(3) ?
K2 F5 K2 7_565 2_554 152.13(5) ?
K2 F5 K2 . 2_554 84.854(11) ?
Pr1 F5 K2 . 8_665 94.16(3) ?
K2 F5 K2 7_565 8_665 84.854(11) ?
K2 F5 K2 . 8_665 152.13(5) ?
K2 F5 K2 2_554 8_665 99.10(4) ?
Pr1 F5 K3 . 1_554 157.18(5) ?
K2 F5 K3 7_565 1_554 83.90(3) ?
K2 F5 K3 . 1_554 83.90(3) ?
K2 F5 K3 2_554 1_554 71.52(3) ?
K2 F5 K3 8_665 1_554 71.52(3) ?
Li1 F6 K3 6_557 1_554 152.74(12) ?
Li1 F6 K2 6_557 . 98.53(9) ?
K3 F6 K2 1_554 . 102.09(4) ?
Li1 F6 K2 6_557 7_565 98.53(9) ?
K3 F6 K2 1_554 7_565 102.09(4) ?
K2 F6 K2 . 7_565 81.14(4) ?
Li1 F6 K1 6_557 7_575 77.59(7) ?
K3 F6 K1 1_554 7_575 85.13(3) ?
K2 F6 K1 . 7_575 168.70(4) ?
K2 F6 K1 7_565 7_575 88.891(10) ?
Li1 F6 K1 6_557 1_545 77.59(7) ?
K3 F6 K1 1_554 1_545 85.13(3) ?
K2 F6 K1 . 1_545 88.892(10) ?
K2 F6 K1 7_565 1_545 168.70(4) ?
K1 F6 K1 7_575 1_545 100.48(4) ?
Li2 F7 K3 . 6_657 153.04(13) ?
Li2 F7 K2 . 4_556 92.28(9) ?
K3 F7 K2 6_657 4_556 107.91(4) ?
Li2 F7 K2 . 6_657 92.28(9) ?
K3 F7 K2 6_657 6_657 107.91(4) ?
K2 F7 K2 4_556 6_657 81.49(4) ?
Li2 F7 K2 . 5_656 77.81(7) ?
K3 F7 K2 6_657 5_656 85.39(3) ?
K2 F7 K2 4_556 5_656 164.59(4) ?
K2 F7 K2 6_657 5_656 87.078(7) ?
Li2 F7 K2 . 3_656 77.81(7) ?
K3 F7 K2 6_657 3_656 85.39(3) ?
K2 F7 K2 4_556 3_656 87.078(7) ?
K2 F7 K2 6_657 3_656 164.59(4) ?
K2 F7 K2 5_656 3_656 102.07(4) ?
Li2 F8 Pr1 . 6_656 163.01(13) ?
Li2 F8 K1 . 5_666 90.34(9) ?
Pr1 F8 K1 6_656 5_666 102.45(3) ?
Li2 F8 K1 . 3_646 90.34(9) ?
Pr1 F8 K1 6_656 3_646 102.45(3) ?
K1 F8 K1 5_666 3_646 81.52(3) ?
Li2 F8 K2 . 3_656 76.53(7) ?
Pr1 F8 K2 6_656 3_656 92.84(3) ?
K1 F8 K2 5_666 3_656 162.49(4) ?
K1 F8 K2 3_646 3_656 86.943(11) ?
Li2 F8 K2 . 5_656 76.53(7) ?
Pr1 F8 K2 6_656 5_656 92.84(3) ?
K1 F8 K2 5_666 5_656 86.943(11) ?
K1 F8 K2 3_646 5_656 162.49(4) ?
K2 F8 K2 3_656 5_656 100.92(4) ?

loop_
_geom_bond_atom_site_label_1
_geom_bond_atom_site_label_2
_geom_bond_site_symmetry_2
_geom_bond_distance
_geom_bond_publ_flag
K1 F8 5_666 2.7256(9) ?
K1 F1 6_666 2.7514(8) ?
K1 F2 2_564 2.7537(10) ?
K1 F6 1_565 2.7521(9) ?
K1 F4 2_564 2.7841(9) ?
K1 F1 2_565 2.7996(9) ?
K1 F3 6_656 2.8307(10) ?
K1 F2 6_666 2.8679(9) ?
K1 Li1 6_567 2.948(2) ?
K1 F3 2_575 3.0127(9) ?
K1 Li2 5_666 3.299(3) ?
K1 Li1 2_664 3.416(3) ?
K2 F7 6_557 2.6636(9) ?
K2 F6 . 2.6733(10) ?
K2 F5 . 2.7176(10) ?
K2 F7 5_656 2.7735(8) ?
K2 F8 5_656 2.7964(8) ?
K2 F5 2 2.8338(9) ?
K2 F4 . 2.8669(9) ?
K2 Li2 5_656 2.969(2) ?
K2 F3 2_565 3.0730(10) ?
K2 Li2 6_557 3.271(3) ?
K2 F4 2_554 3.3319(9) ?
K2 Li1 6_557 3.438(3) ?
K3 F4 8_666 2.5717(8) ?
K3 F4 2 2.5717(8) ?
K3 F6 1_556 2.6035(13) ?
K3 F7 6_557 2.6161(12) ?
K3 F3 2_565 2.7409(9) ?
K3 F3 8_656 2.7409(9) ?
K3 Li1 6_557 3.120(3) ?
K3 F2 6_657 3.3544(13) ?
K3 F5 1_556 3.3772(13) ?
Pr1 F5 . 2.3426(12) y
Pr1 F3 1_545 2.3737(8) y
Pr1 F3 7_575 2.3737(8) ?
Pr1 F2 . 2.3751(12) y
Pr1 F1 . 2.4368(11) y
Pr1 F8 6_556 2.4463(11) y
Pr1 F4 7_565 2.4488(8) ?
Pr1 F4 . 2.4488(8) y
Pr1 Li2 6_557 3.227(3) ?
Li1 F6 6_657 1.802(4) y
Li1 F1 1_656 1.856(4) y
Li1 F3 5_666 1.8602(19) y
Li1 F3 3_646 1.8602(19) ?
Li1 K1 4_566 2.948(2) ?
Li1 K1 6_647 2.948(2) ?
Li1 K3 6_657 3.120(3) ?
Li1 K1 2_665 3.416(3) ?
Li1 K1 8_756 3.416(3) ?
Li1 K2 6_657 3.438(3) ?
Li1 K2 4_556 3.438(3) ?
Li2 F7 . 1.796(4) y
Li2 F4 6_657 1.819(2) y
Li2 F4 4_556 1.819(2) ?
Li2 F8 . 1.843(4) y
Li2 K2 5_656 2.969(2) ?
Li2 K2 3_656 2.969(2) ?
Li2 Pr1 6_657 3.227(3) ?
Li2 K2 4_556 3.271(3) ?
Li2 K2 6_657 3.271(3) ?
Li2 K1 5_666 3.299(3) ?
Li2 K1 3_646 3.299(3) ?
